data_2243524
loop_
_publ_author_name
'Craig, Andrew J.'
'Stoyko, Stanislav S.'
'Bonnoni, Allyson'
'Aitken, Jennifer A.'

_publ_section_title
;
 Syntheses and crystal structures of the quaternary thiogermanates
 Cu~4~FeGe~2~S~7~ and Cu~4~CoGe~2~S~7~
;
_journal_coeditor_code HB7920
_journal_issue 7
_journal_name_full 'Acta Crystallographica Section E'
_journal_page_first 1117
_journal_page_last 1121
_journal_paper_doi 10.1107/S2056989020007872
_journal_volume 76
_journal_year 2020
_chemical_formula_iupac 'Cu4 Fe Ge2 S7'
_chemical_formula_moiety 'Cu4 Fe Ge2 S7'
_chemical_formula_sum 'Cu4 Fe Ge2 S7'
_chemical_formula_weight 679.61
_chemical_name_systematic
;
Tetracopper iron digermanium heptasulfide
;
_space_group_crystal_system monoclinic
_space_group_IT_number 5
_space_group_name_Hall 'C 2y'
_space_group_name_H-M_alt 'C 1 2 1'
_atom_sites_solution_primary direct
_audit_creation_method SHELXL-2018/3
_cell_angle_alpha 90
_cell_angle_beta 98.661(3)
_cell_angle_gamma 90
_cell_formula_units_Z 2
_cell_length_a 11.7405(6)
_cell_length_b 5.3589(2)
_cell_length_c 8.3420(4)
_cell_measurement_reflns_used 4891
_cell_measurement_temperature 296(2)
_cell_measurement_theta_max 31.3595
_cell_measurement_theta_min 4.1805
_cell_volume 518.86(4)
_computing_cell_refinement
;
SAINT (Bruker, 1998)
;
_computing_data_collection
;
SMART (Bruker, 1998)
;
_computing_data_reduction
;
SAINT (Bruker, 1998)
;
_computing_molecular_graphics
;
CrystalMaker (Palmer, 2014)
;
_computing_publication_material
;
<i>SHELXL2018/3</i> (Sheldrick, 2015)
;
_computing_structure_refinement
;
<i>SHELXL2018/3</i> (Sheldrick, 2015)
;
_computing_structure_solution
;
SHELXS97 (Sheldrick, 2008)
;
_diffrn_ambient_temperature 296(2)
_diffrn_measured_fraction_theta_full 0.998
_diffrn_measured_fraction_theta_max 0.998
_diffrn_measurement_device_type 'Bruker SMART APEXII'
_diffrn_measurement_method '\f and \w Scans'
_diffrn_radiation_type MoK\a
_diffrn_radiation_wavelength 0.71073
_diffrn_reflns_av_R_equivalents 0.0207
_diffrn_reflns_av_unetI/netI 0.0379
_diffrn_reflns_limit_h_max 15
_diffrn_reflns_limit_h_min -15
_diffrn_reflns_limit_k_max 6
_diffrn_reflns_limit_k_min -6
_diffrn_reflns_limit_l_max 10
_diffrn_reflns_limit_l_min -10
_diffrn_reflns_number 2258
_diffrn_reflns_theta_full 25.242
_diffrn_reflns_theta_max 27.453
_diffrn_reflns_theta_min 2.470
_exptl_absorpt_coefficient_mu 16.457
_exptl_absorpt_correction_T_max 0.4352
_exptl_absorpt_correction_T_min 0.2456
_exptl_absorpt_correction_type multi-scan
_exptl_absorpt_process_details
;
(SADABS; Sheldrick, 2002)
;
_exptl_crystal_colour grey
_exptl_crystal_density_diffrn 4.350
_exptl_crystal_description irregular
_exptl_crystal_F_000 636
_exptl_crystal_size_max 0.082
_exptl_crystal_size_mid 0.078
_exptl_crystal_size_min 0.031
_refine_diff_density_max 0.747
_refine_diff_density_min -0.889
_refine_ls_abs_structure_details
;
Flack (1983)
;
_refine_ls_abs_structure_Flack 0.06(3)
_refine_ls_extinction_coef 0.0123(9)
_refine_ls_extinction_expression Fc^*^=kFc[1+0.001xFc^2^\l^3^/sin(2\q)]^-1/4^
_refine_ls_extinction_method
;
SHELXL-2018/3 (Sheldrick 2018)
;
_refine_ls_goodness_of_fit_ref 1.064
_refine_ls_hydrogen_treatment undef
_refine_ls_matrix_type full
_refine_ls_number_parameters 67
_refine_ls_number_reflns 1187
_refine_ls_number_restraints 1
_refine_ls_restrained_S_all 1.064
_refine_ls_R_factor_all 0.0420
_refine_ls_R_factor_gt 0.0339
_refine_ls_shift/su_max 0.000
_refine_ls_shift/su_mean 0.000
_refine_ls_structure_factor_coef Fsqd
_refine_ls_weighting_details 'w=1/[\s^2^(Fo^2^)+(0.0315P)^2^] where P=(Fo^2^+2Fc^2^)/3'
_refine_ls_weighting_scheme calc
_refine_ls_wR_factor_gt 0.0872
_refine_ls_wR_factor_ref 0.0938
_reflns_number_gt 994
_reflns_number_total 1187
_reflns_threshold_expression 'I > 2\s(I)'
_cod_data_source_file hb7920sup1.cif
_cod_data_source_block I
_cod_original_sg_symbol_H-M 'C 2'
_cod_database_code 2243524
_shelx_space_group_comment
;
The symmetry employed for this shelxl refinement is uniquely defined
by the following loop, which should always be used as a source of
symmetry information in preference to the above space-group names.
They are only intended as comments.
;
_shelx_estimated_absorpt_t_min 0.346
_shelx_estimated_absorpt_t_max 0.629

loop_
_space_group_symop_operation_xyz
'x, y, z'
'-x, y, -z'
'x+1/2, y+1/2, z'
'-x+1/2, y+1/2, -z'

loop_
_atom_site_type_symbol
_atom_site_label
_atom_site_fract_x
_atom_site_fract_y
_atom_site_fract_z
_atom_site_U_iso_or_equiv
_atom_site_adp_type
_atom_site_calc_flag
_atom_site_occupancy
_atom_site_disorder_assembly
_atom_site_disorder_group
Cu Cu1 0.64298(8) 0.2054(3) 0.93484(11) 0.0174(7) Uani d 1 . .
Cu Cu2 0.71147(8) 0.7098(2) 0.64229(10) 0.0165(6) Uani d 1 . .
Fe Fe 1.000000 0.7200(6) 0.500000 0.0112(6) Uani d 1 . .
Ge Ge 0.42524(6) 0.7285(3) 0.78371(7) 0.0092(3) Uani d 1 . .
S S1 1.000000 0.9789(6) 1.000000 0.0091(6) Uani d 1 . .
S S2 0.56834(15) 0.9593(5) 0.71791(18) 0.0111(6) Uani d 1 . .
S S3 0.78390(14) 0.4527(4) 0.85310(17) 0.0091(6) Uani d 1 . .
S S4 0.85688(15) 0.9704(5) 0.58180(19) 0.0101(5) Uani d 1 . .

loop_
_atom_site_aniso_label
_atom_site_aniso_U_11
_atom_site_aniso_U_22
_atom_site_aniso_U_33
_atom_site_aniso_U_12
_atom_site_aniso_U_13
_atom_site_aniso_U_23
Cu1 0.0171(6) 0.0169(15) 0.0184(6) -0.0019(5) 0.0032(4) 0.0025(5)
Cu2 0.0171(6) 0.0142(13) 0.0185(6) 0.0005(8) 0.0037(4) 0.0017(4)
Fe 0.0115(8) 0.0137(17) 0.0093(7) 0.000 0.0041(6) 0.000
Ge 0.0080(5) 0.0100(8) 0.0096(5) -0.0009(8) 0.0018(3) -0.0007(4)
S1 0.0095(13) 0.0093(16) 0.0087(11) 0.000 0.0014(9) 0.000
S2 0.0089(11) 0.0128(15) 0.0120(9) -0.0029(10) 0.0030(7) 0.0009(9)
S3 0.0081(11) 0.0076(14) 0.0122(9) 0.0004(8) 0.0033(8) -0.0003(8)
S4 0.0101(10) 0.0094(13) 0.0107(9) -0.0012(7) 0.0010(7) -0.0004(10)

loop_
_atom_type_symbol
_atom_type_description
_atom_type_scat_dispersion_real
_atom_type_scat_dispersion_imag
_atom_type_scat_source
S S 0.1246 0.1234 'International Tables Vol C Tables 4.2.6.8 and 6.1.1.4'
Fe Fe 0.3463 0.8444 'International Tables Vol C Tables 4.2.6.8 and 6.1.1.4'
Cu Cu 0.3201 1.2651 'International Tables Vol C Tables 4.2.6.8 and 6.1.1.4'
Ge Ge 0.1547 1.8001 'International Tables Vol C Tables 4.2.6.8 and 6.1.1.4'

loop_
_geom_angle_atom_site_label_1
_geom_angle_atom_site_label_2
_geom_angle_atom_site_label_3
_geom_angle_site_symmetry_1
_geom_angle_site_symmetry_3
_geom_angle
_geom_angle_publ_flag
S3 Cu1 S3 4_647 . 111.52(5) ?
S3 Cu1 S2 4_647 1_545 108.81(12) ?
S3 Cu1 S2 . 1_545 107.60(6) ?
S3 Cu1 S1 4_647 3_445 112.79(6) ?
S3 Cu1 S1 . 3_445 106.23(13) ?
S2 Cu1 S1 1_545 3_445 109.75(6) ?
S3 Cu2 S2 . . 109.84(6) ?
S3 Cu2 S4 . 4_646 109.30(11) ?
S2 Cu2 S4 . 4_646 111.38(6) ?
S3 Cu2 S4 . . 109.17(7) ?
S2 Cu2 S4 . . 107.49(11) ?
S4 Cu2 S4 4_646 . 109.62(5) ?
S4 Fe S4 2_756 . 109.72(19) ?
S4 Fe S2 2_756 4_646 107.13(6) ?
S4 Fe S2 . 4_646 113.18(6) ?
S4 Fe S2 2_756 3_545 113.18(6) ?
S4 Fe S2 . 3_545 107.13(6) ?
S2 Fe S2 4_646 3_545 106.58(17) ?
S3 Ge S2 3_455 . 112.97(13) ?
S3 Ge S4 3_455 3_445 109.74(6) ?
S2 Ge S4 . 3_445 110.97(6) ?
S3 Ge S1 3_455 3_445 108.92(5) ?
S2 Ge S1 . 3_445 107.64(6) ?
S4 Ge S1 3_445 3_445 106.34(12) ?
Ge S1 Ge 4_657 3 109.23(13) ?
Ge S1 Cu1 4_657 4_657 112.37(4) ?
Ge S1 Cu1 3 4_657 109.92(4) ?
Ge S1 Cu1 4_657 3 109.92(4) ?
Ge S1 Cu1 3 3 112.37(4) ?
Cu1 S1 Cu1 4_657 3 102.96(15) ?
Ge S2 Cu1 . 1_565 109.71(8) ?
Ge S2 Cu2 . . 110.72(12) ?
Cu1 S2 Cu2 1_565 . 109.87(7) ?
Ge S2 Fe . 3_455 109.96(9) ?
Cu1 S2 Fe 1_565 3_455 108.33(14) ?
Cu2 S2 Fe . 3_455 108.21(7) ?
Ge S3 Cu1 3_545 4_657 108.48(7) ?
Ge S3 Cu2 3_545 . 109.52(7) ?
Cu1 S3 Cu2 4_657 . 106.84(11) ?
Ge S3 Cu1 3_545 . 111.62(11) ?
Cu1 S3 Cu1 4_657 . 108.31(7) ?
Cu2 S3 Cu1 . . 111.89(8) ?
Ge S4 Cu2 3 4_656 107.94(11) ?
Ge S4 Cu2 3 . 113.68(8) ?
Cu2 S4 Cu2 4_656 . 109.46(7) ?
Ge S4 Fe 3 . 112.60(9) ?
Cu2 S4 Fe 4_656 . 105.12(7) ?
Cu2 S4 Fe . . 107.68(14) ?

loop_
_geom_bond_atom_site_label_1
_geom_bond_atom_site_label_2
_geom_bond_site_symmetry_2
_geom_bond_distance
_geom_bond_publ_flag
Cu1 S3 4_647 2.290(2) y
Cu1 S3 . 2.302(2) y
Cu1 S2 1_545 2.303(2) y
Cu1 S1 3_445 2.353(2) y
Cu2 S3 . 2.294(2) y
Cu2 S2 . 2.309(2) y
Cu2 S4 4_646 2.309(2) y
Cu2 S4 . 2.319(2) y
Fe S4 2_756 2.331(3) y
Fe S4 . 2.331(3) y
Fe S2 4_646 2.337(3) y
Fe S2 3_545 2.337(3) y
Ge S3 3_455 2.196(2) y
Ge S2 . 2.221(2) y
Ge S4 3_445 2.233(2) y
Ge S1 3_445 2.3107(19) y
